data_1535846
loop_
_publ_author_name
'Nagib, M.'
'von Osten, E.'
'Jacobs, H.'

_publ_section_title
;
 Neutronenbeugung an drei Modifikationen des Kaliumdeuteroamids K N D2
;
_journal_name_full Atomkernenergie
_journal_page_first 303
_journal_page_last 304
_journal_volume 29
_journal_year 1977
_chemical_formula_sum 'D2 K N'
_chemical_name_systematic 'K (N D2)'
_space_group_IT_number 11
_symmetry_space_group_name_Hall '-P 2yb'
_symmetry_space_group_name_H-M 'P 1 21/m 1'
_cell_angle_alpha 90
_cell_angle_beta 95.1
_cell_angle_gamma 90
_cell_formula_units_Z 2
_cell_length_a 4.55
_cell_length_b 3.76
_cell_length_c 6.2
_cell_volume 105.650
_citation_journal_id_ASTM ATKEAR
_cod_data_source_file Nagib_ATKEAR_1977_395.cif
_cod_data_source_block D2K1N1
_cod_original_cell_volume 105.6497
_cod_original_formula_sum 'D2 K1 N1'
_cod_database_code 1535846

loop_
_symmetry_equiv_pos_as_xyz
x,y,z
-x,y+1/2,-z
-x,-y,-z
x,-y-1/2,z

loop_
_atom_site_label
_atom_site_type_symbol
_atom_site_fract_x
_atom_site_fract_y
_atom_site_fract_z
_atom_site_occupancy
_atom_site_U_iso_or_equiv
K1 K+1 0.228 0.25 0.295 1 0.0
N1 N-3 0.289 0.25 0.778 1 0.0
